data_7704725
loop_
_publ_author_name
'Badetti, Elena'
'Lloveras, Vega'
'Scaramuzzo, Francesca Anna'
'Wurst, Klaus'
'Veciana, Jaume'
'Vidal-Gancedo, Jos\'e'
'Licini, Giulia'
'Zonta, Cristiano'

_publ_section_title
;
 Tris-pyridylmethylamine (TPMA) complexes functionalized with persistent
 nitronyl nitroxide organic radicals.
;
_journal_issue 29
_journal_name_full 'Dalton transactions (Cambridge, England : 2003)'
_journal_page_first 10011
_journal_page_last 10016
_journal_paper_doi 10.1039/d0dt01553a
_journal_volume 49
_journal_year 2020
_chemical_formula_sum 'C35 H40 Cl3 Cu N8 O13'
_chemical_formula_weight 950.64
_space_group_crystal_system triclinic
_space_group_IT_number 2
_space_group_name_Hall '-P 1'
_space_group_name_H-M_alt 'P -1'
_atom_sites_solution_hydrogens mixed
_audit_creation_method SHELXL-2014/7
_audit_update_record
;
2020-04-24 deposited with the CCDC.	2020-06-29 downloaded from the CCDC.
;
_cell_angle_alpha 80.651(2)
_cell_angle_beta 72.087(3)
_cell_angle_gamma 86.640(3)
_cell_formula_units_Z 2
_cell_length_a 11.3545(5)
_cell_length_b 13.8512(6)
_cell_length_c 14.6307(7)
_cell_measurement_reflns_used 66680
_cell_measurement_temperature 233(2)
_cell_measurement_theta_max 24.8
_cell_measurement_theta_min 1.0
_cell_volume 2160.30(17)
_computing_data_collection COLLECT
_computing_data_reduction 'DENZO and SCALEPACK'
_computing_structure_refinement 'SHELXL-2014/7 (Sheldrick, 2014)'
_computing_structure_solution 'SHELXS-97 (Sheldrick, 1990)'
_diffrn_ambient_temperature 233(2)
_diffrn_detector_area_resol_mean 9.6
_diffrn_measured_fraction_theta_full 0.994
_diffrn_measured_fraction_theta_max 0.994
_diffrn_measurement_device_type 'Nonius KappaCCD'
_diffrn_measurement_method 'phi- and omega-scans'
_diffrn_radiation_type MoK\a
_diffrn_radiation_wavelength 0.71073
_diffrn_reflns_av_R_equivalents 0.0588
_diffrn_reflns_av_unetI/netI 0.0755
_diffrn_reflns_Laue_measured_fraction_full 0.994
_diffrn_reflns_Laue_measured_fraction_max 0.994
_diffrn_reflns_limit_h_max 12
_diffrn_reflns_limit_h_min -12
_diffrn_reflns_limit_k_max 15
_diffrn_reflns_limit_k_min -15
_diffrn_reflns_limit_l_max 16
_diffrn_reflns_limit_l_min -16
_diffrn_reflns_number 11860
_diffrn_reflns_point_group_measured_fraction_full 0.994
_diffrn_reflns_point_group_measured_fraction_max 0.994
_diffrn_reflns_theta_full 23.995
_diffrn_reflns_theta_max 23.995
_diffrn_reflns_theta_min 1.885
_exptl_absorpt_coefficient_mu 0.761
_exptl_absorpt_correction_type none
_exptl_crystal_colour 'light blue'
_exptl_crystal_density_diffrn 1.461
_exptl_crystal_description plate
_exptl_crystal_F_000 980
_exptl_crystal_size_max 0.250
_exptl_crystal_size_mid 0.250
_exptl_crystal_size_min 0.030
_refine_diff_density_max 0.516
_refine_diff_density_min -0.721
_refine_diff_density_rms 0.082
_refine_ls_extinction_method none
_refine_ls_goodness_of_fit_ref 1.048
_refine_ls_hydrogen_treatment mixed
_refine_ls_matrix_type full
_refine_ls_number_parameters 593
_refine_ls_number_reflns 6729
_refine_ls_number_restraints 1
_refine_ls_restrained_S_all 1.048
_refine_ls_R_factor_all 0.1038
_refine_ls_R_factor_gt 0.0767
_refine_ls_shift/su_max 0.000
_refine_ls_shift/su_mean 0.000
_refine_ls_structure_factor_coef Fsqd
_refine_ls_weighting_details 'w=1/[\s^2^(Fo^2^)+(0.0978P)^2^+3.1734P] where P=(Fo^2^+2Fc^2^)/3'
_refine_ls_weighting_scheme calc
_refine_ls_wR_factor_gt 0.1890
_refine_ls_wR_factor_ref 0.2083
_reflns_Friedel_coverage 0.000
_reflns_number_gt 4978
_reflns_number_total 6729
_reflns_threshold_expression 'I > 2\s(I)'
_cod_data_source_file d0dt01553a2.cif
_cod_data_source_block cu-3a
_cod_depositor_comments 'Adding full bibliography for 7704724--7704725.cif.'
_cod_database_code 7704725
_shelx_shelxl_version_number 2014/7
_shelx_space_group_comment
;
The symmetry employed for this shelxl refinement is uniquely defined
by the following loop, which should always be used as a source of
symmetry information in preference to the above space-group names.
They are only intended as comments.
;
_shelx_estimated_absorpt_t_min 0.833
_shelx_estimated_absorpt_t_max 0.978

loop_
_space_group_symop_operation_xyz
'x, y, z'
'-x, -y, -z'

loop_
_atom_site_label
_atom_site_type_symbol
_atom_site_fract_x
_atom_site_fract_y
_atom_site_fract_z
_atom_site_U_iso_or_equiv
_atom_site_adp_type
_atom_site_occupancy
_atom_site_site_symmetry_order
_atom_site_calc_flag
_atom_site_refinement_flags_posn
_atom_site_refinement_flags_adp
_atom_site_refinement_flags_occupancy
_atom_site_disorder_assembly
_atom_site_disorder_group
Cu1 Cu 0.17604(6) 0.15811(4) 0.06802(4) 0.0533(3) Uani 1 1 d . . . . .
N1 N 0.1721(4) 0.1910(3) 0.1986(3) 0.0483(10) Uani 1 1 d . . . . .
N2 N 0.3964(4) 0.1945(3) 0.0327(3) 0.0567(11) Uani 1 1 d . . . . .
N3 N 0.1690(4) 0.0214(3) 0.1381(3) 0.0539(11) Uani 1 1 d . . . . .
N4 N 0.1631(4) 0.3028(3) 0.0335(3) 0.0582(11) Uani 1 1 d . . . . .
N7 N 0.1694(4) 0.1238(3) -0.0560(4) 0.0597(11) Uani 1 1 d . . . . .
C1 C 0.3004(5) 0.1966(4) 0.2037(4) 0.0637(15) Uani 1 1 d . . . . .
H1A H 0.3291 0.1306 0.2231 0.076 Uiso 1 1 calc R U . . .
H1B H 0.2998 0.2360 0.2537 0.076 Uiso 1 1 calc R U . . .
C2 C 0.3895(5) 0.2406(4) 0.1085(4) 0.0594(14) Uani 1 1 d . . . . .
C3 C 0.4624(6) 0.3199(5) 0.1004(5) 0.0722(17) Uani 1 1 d . . . . .
H3 H 0.4581 0.3493 0.1550 0.087 Uiso 1 1 calc R U . . .
C4 C 0.5413(6) 0.3545(5) 0.0104(6) 0.0799(19) Uani 1 1 d . . . . .
H4 H 0.5892 0.4101 0.0021 0.096 Uiso 1 1 calc R U . . .
C5 C 0.5503(6) 0.3080(4) -0.0676(5) 0.0696(16) Uani 1 1 d . . . . .
H5 H 0.6060 0.3306 -0.1288 0.083 Uiso 1 1 calc R U . . .
C6 C 0.4767(5) 0.2276(4) -0.0555(4) 0.0579(14) Uani 1 1 d . . . . .
C7 C 0.4846(5) 0.1727(4) -0.1351(4) 0.0542(13) Uani 1 1 d . . . . .
C8 C 0.4609(5) 0.0717(4) -0.1157(4) 0.0614(15) Uani 1 1 d . . . . .
H8 H 0.4390 0.0397 -0.0511 0.074 Uiso 1 1 calc R U . . .
C9 C 0.4691(5) 0.0192(4) -0.1893(4) 0.0622(14) Uani 1 1 d . . . . .
H9 H 0.4535 -0.0484 -0.1746 0.075 Uiso 1 1 calc R U . . .
C10 C 0.5000(5) 0.0643(4) -0.2843(4) 0.0631(15) Uani 1 1 d . . . . .
H10 H 0.5045 0.0281 -0.3344 0.076 Uiso 1 1 calc R U . . .
C11 C 0.5244(5) 0.1642(4) -0.3059(4) 0.0560(13) Uani 1 1 d . . . . .
C12 C 0.5162(5) 0.2176(4) -0.2321(4) 0.0584(14) Uani 1 1 d . . . . .
H12 H 0.5320 0.2851 -0.2473 0.070 Uiso 1 1 calc R U . . .
C13 C 0.5578(5) 0.2109(4) -0.4076(4) 0.0599(14) Uani 1 1 d . . . . .
C16 C 0.1044(5) 0.1107(4) 0.2725(4) 0.0574(13) Uani 1 1 d . . . . .
H16A H 0.0150 0.1211 0.2856 0.069 Uiso 1 1 calc R U . . .
H16B H 0.1242 0.1094 0.3333 0.069 Uiso 1 1 calc R U . . .
C17 C 0.1416(5) 0.0156(4) 0.2348(4) 0.0540(13) Uani 1 1 d . . . . .
C18 C 0.1400(6) -0.0730(4) 0.2944(4) 0.0644(15) Uani 1 1 d . . . . .
H18 H 0.1221 -0.0763 0.3620 0.077 Uiso 1 1 calc R U . . .
C19 C 0.1656(6) -0.1568(4) 0.2511(6) 0.0758(18) Uani 1 1 d . . . . .
H19 H 0.1660 -0.2180 0.2896 0.091 Uiso 1 1 calc R U . . .
C20 C 0.1900(6) -0.1514(4) 0.1539(5) 0.0724(17) Uani 1 1 d . . . . .
H20 H 0.2043 -0.2085 0.1249 0.087 Uiso 1 1 calc R U . . .
C21 C 0.1935(5) -0.0616(4) 0.0987(4) 0.0623(14) Uani 1 1 d . . . . .
H21 H 0.2138 -0.0576 0.0309 0.075 Uiso 1 1 calc R U . . .
C22 C 0.1063(5) 0.2870(4) 0.2074(4) 0.0592(14) Uani 1 1 d . . . . .
H22A H 0.1322 0.3202 0.2523 0.071 Uiso 1 1 calc R U . . .
H22B H 0.0168 0.2765 0.2338 0.071 Uiso 1 1 calc R U . . .
C23 C 0.1354(5) 0.3498(4) 0.1097(5) 0.0584(14) Uani 1 1 d . . . . .
C24 C 0.1297(6) 0.4514(4) 0.0996(6) 0.0773(19) Uani 1 1 d . . . . .
H24 H 0.1100 0.4836 0.1543 0.093 Uiso 1 1 calc R U . . .
C25 C 0.1533(7) 0.5032(5) 0.0083(7) 0.094(2) Uani 1 1 d . . . . .
H25 H 0.1497 0.5720 -0.0004 0.113 Uiso 1 1 calc R U . . .
C26 C 0.1821(7) 0.4556(5) -0.0699(7) 0.092(2) Uani 1 1 d . . . . .
H26 H 0.1992 0.4914 -0.1328 0.110 Uiso 1 1 calc R U . . .
C27 C 0.1864(6) 0.3536(4) -0.0568(5) 0.0731(17) Uani 1 1 d . . . . .
H27 H 0.2054 0.3204 -0.1108 0.088 Uiso 1 1 calc R U . . .
C28 C 0.1613(5) 0.1053(4) -0.1257(4) 0.0554(13) Uani 1 1 d . . . . .
C29 C 0.1541(6) 0.0796(4) -0.2158(4) 0.0685(16) Uani 1 1 d . . . . .
H29A H 0.2269 0.1033 -0.2684 0.103 Uiso 1 1 calc R U . . .
H29B H 0.0806 0.1092 -0.2295 0.103 Uiso 1 1 calc R U . . .
H29C H 0.1500 0.0090 -0.2100 0.103 Uiso 1 1 calc R U . . .
Cl1 Cl -0.15134(13) 0.21091(9) 0.09883(10) 0.0584(4) Uani 1 1 d . . . . .
O2 O -0.0603(4) 0.1502(3) 0.1330(3) 0.0790(12) Uani 1 1 d . . . . .
O4 O -0.2567(4) 0.1539(3) 0.1131(3) 0.0813(12) Uani 1 1 d . . . . .
O3 O -0.0989(4) 0.2471(3) -0.0019(3) 0.0790(12) Uani 1 1 d . . . . .
O5 O -0.1820(5) 0.2918(3) 0.1521(3) 0.0868(13) Uani 1 1 d . . . . .
Cl2 Cl 0.22487(19) 0.06930(14) -0.48755(13) 0.0881(5) Uani 1 1 d . . . . .
O6 O 0.3195(7) 0.0559(6) -0.4401(5) 0.154(3) Uani 1 1 d . . . . .
O7 O 0.2718(7) 0.0335(7) -0.5719(5) 0.170(3) Uani 1 1 d . . . . .
O8 O 0.1218(7) 0.0202(8) -0.4296(7) 0.191(4) Uani 1 1 d . . . . .
O9 O 0.1978(14) 0.1646(6) -0.5126(11) 0.270(6) Uani 1 1 d . . . . .
Cl3 Cl 0.7453(3) 0.48775(16) -0.30837(16) 0.1120(8) Uani 1 1 d . . . . .
O10 O 0.7298(9) 0.4691(5) -0.3938(5) 0.161(3) Uani 1 1 d . . . . .
O11 O 0.7932(5) 0.4084(4) -0.2586(4) 0.1089(17) Uani 1 1 d . . . . .
O12 O 0.769(2) 0.5825(9) -0.3174(13) 0.120(5) Uani 0.5 1 d . . P A 1
O13 O 0.5976(12) 0.4821(12) -0.2561(13) 0.154(7) Uani 0.5 1 d . . P A 1
O12A O 0.871(2) 0.5505(11) -0.3518(11) 0.143(6) Uani 0.5 1 d . . P A 2
O13A O 0.6776(17) 0.5396(16) -0.2451(13) 0.151(6) Uani 0.5 1 d . . P A 2
N8 N -0.230(2) 0.6712(10) 0.2942(9) 0.259(9) Uani 1 1 d . . . . .
C30 C -0.1705(19) 0.6548(8) 0.3435(9) 0.180(7) Uani 1 1 d . . . . .
C31 C -0.0950(11) 0.6377(9) 0.4107(8) 0.149(4) Uani 1 1 d . . . . .
H31A H -0.0573 0.6987 0.4112 0.224 Uiso 1 1 calc R U . . .
H31B H -0.0308 0.5898 0.3895 0.224 Uiso 1 1 calc R U . . .
H31C H -0.1473 0.6136 0.4757 0.224 Uiso 1 1 calc R U . . .
O1 O 0.7353(5) 0.2889(4) -0.4123(4) 0.0809(14) Uani 0.85 1 d . . P B 1
N5 N 0.6397(6) 0.2805(4) -0.4522(4) 0.0632(14) Uani 0.85 1 d . . P B 1
N6 N 0.5096(6) 0.1872(4) -0.4739(4) 0.0645(15) Uani 0.85 1 d D . P B 1
H6N H 0.452(4) 0.139(3) -0.461(4) 0.039(15) Uiso 0.85 1 d D . P C 1
C14 C 0.6763(9) 0.2909(7) -0.5605(5) 0.072(2) Uani 0.85 1 d . . P B 1
C15 C 0.5535(7) 0.2521(6) -0.5687(5) 0.0722(19) Uani 0.85 1 d . . P B 1
C141 C 0.7092(12) 0.3934(7) -0.6059(7) 0.118(4) Uani 0.85 1 d . . P B 1
H14A H 0.7326 0.3980 -0.6760 0.177 Uiso 0.85 1 calc R U P B 1
H14B H 0.6385 0.4359 -0.5840 0.177 Uiso 0.85 1 calc R U P B 1
H14C H 0.7781 0.4134 -0.5873 0.177 Uiso 0.85 1 calc R U P B 1
C142 C 0.7835(7) 0.2225(7) -0.5932(6) 0.108(3) Uani 0.85 1 d . . P B 1
H14D H 0.7596 0.1561 -0.5625 0.162 Uiso 0.85 1 calc R U P B 1
H14E H 0.8069 0.2261 -0.6633 0.162 Uiso 0.85 1 calc R U P B 1
H14F H 0.8532 0.2412 -0.5749 0.162 Uiso 0.85 1 calc R U P B 1
C151 C 0.4524(8) 0.3303(7) -0.5676(7) 0.116(3) Uani 0.85 1 d . . P B 1
H15A H 0.4757 0.3755 -0.6281 0.175 Uiso 0.85 1 calc R U P B 1
H15B H 0.3750 0.2993 -0.5604 0.175 Uiso 0.85 1 calc R U P B 1
H15C H 0.4424 0.3657 -0.5137 0.175 Uiso 0.85 1 calc R U P B 1
C152 C 0.5686(9) 0.1957(8) -0.6520(6) 0.089(3) Uani 0.85 1 d . . P B 1
H15D H 0.5973 0.2394 -0.7131 0.134 Uiso 0.85 1 calc R U P B 1
H15E H 0.6285 0.1432 -0.6496 0.134 Uiso 0.85 1 calc R U P B 1
H15F H 0.4896 0.1683 -0.6466 0.134 Uiso 0.85 1 calc R U P B 1
O1A O 0.467(3) 0.370(3) -0.372(3) 0.098(10) Uiso 0.15 1 d . . P B 2
N5A N 0.539(3) 0.305(2) -0.428(2) 0.058(7) Uiso 0.15 1 d . . P B 2
N6A N 0.608(4) 0.172(3) -0.461(3) 0.082(10) Uiso 0.15 1 d . . P B 2
C14A C 0.560(4) 0.327(3) -0.537(3) 0.058(9) Uiso 0.15 1 d . . P B 2
C15A C 0.648(4) 0.250(3) -0.558(3) 0.041(10) Uiso 0.15 1 d . . P B 2
C143 C 0.588(5) 0.429(4) -0.557(4) 0.094(14) Uiso 0.15 1 d . . P B 2
C144 C 0.4524(8) 0.3303(7) -0.5676(7) 0.116(3) Uani 0.15 1 d . . P B 2
C153 C 0.7835(7) 0.2225(7) -0.5932(6) 0.108(3) Uani 0.15 1 d . . P B 2
C154 C 0.637(8) 0.176(6) -0.634(6) 0.13(3) Uiso 0.15 1 d . . P B 2

loop_
_atom_site_aniso_label
_atom_site_aniso_U_11
_atom_site_aniso_U_22
_atom_site_aniso_U_33
_atom_site_aniso_U_23
_atom_site_aniso_U_13
_atom_site_aniso_U_12
Cu1 0.0684(5) 0.0425(4) 0.0490(4) -0.0013(3) -0.0220(3) 0.0066(3)
N1 0.060(3) 0.038(2) 0.048(2) -0.0089(18) -0.019(2) 0.0095(19)
N2 0.057(3) 0.055(3) 0.059(3) -0.004(2) -0.024(2) 0.005(2)
N3 0.058(3) 0.047(2) 0.056(3) -0.006(2) -0.019(2) 0.009(2)
N4 0.063(3) 0.047(2) 0.066(3) 0.004(2) -0.028(2) -0.001(2)
N7 0.064(3) 0.060(3) 0.055(3) -0.006(2) -0.022(2) 0.011(2)
C1 0.072(4) 0.059(3) 0.067(4) -0.008(3) -0.031(3) 0.003(3)
C2 0.055(3) 0.060(3) 0.064(4) -0.001(3) -0.024(3) 0.002(3)
C3 0.071(4) 0.067(4) 0.089(5) -0.020(3) -0.036(4) 0.005(3)
C4 0.074(4) 0.062(4) 0.098(5) -0.004(4) -0.019(4) -0.015(3)
C5 0.069(4) 0.061(4) 0.076(4) -0.006(3) -0.021(3) -0.002(3)
C6 0.052(3) 0.052(3) 0.065(4) 0.007(3) -0.020(3) 0.005(3)
C7 0.044(3) 0.053(3) 0.063(3) -0.003(3) -0.018(3) 0.011(2)
C8 0.053(3) 0.054(3) 0.068(4) 0.009(3) -0.017(3) 0.011(3)
C9 0.060(3) 0.048(3) 0.072(4) -0.007(3) -0.015(3) 0.012(3)
C10 0.061(3) 0.059(3) 0.065(4) -0.006(3) -0.018(3) 0.011(3)
C11 0.052(3) 0.055(3) 0.057(3) -0.004(3) -0.014(3) 0.008(2)
C12 0.054(3) 0.050(3) 0.065(4) 0.005(3) -0.016(3) 0.006(2)
C13 0.061(3) 0.053(3) 0.065(4) -0.007(3) -0.021(3) 0.009(3)
C16 0.069(3) 0.049(3) 0.053(3) -0.007(2) -0.017(3) 0.005(3)
C17 0.057(3) 0.048(3) 0.055(3) -0.001(2) -0.018(3) 0.005(2)
C18 0.081(4) 0.054(3) 0.057(3) 0.010(3) -0.028(3) 0.002(3)
C19 0.090(5) 0.044(3) 0.103(5) 0.006(3) -0.053(4) 0.009(3)
C20 0.078(4) 0.048(3) 0.094(5) -0.007(3) -0.034(4) 0.014(3)
C21 0.072(4) 0.052(3) 0.066(4) -0.019(3) -0.024(3) 0.015(3)
C22 0.070(4) 0.043(3) 0.066(4) -0.012(3) -0.022(3) 0.006(3)
C23 0.059(3) 0.039(3) 0.082(4) -0.001(3) -0.033(3) 0.005(2)
C24 0.085(4) 0.046(3) 0.111(6) -0.004(4) -0.050(4) 0.005(3)
C25 0.101(5) 0.046(4) 0.141(7) 0.014(4) -0.060(5) -0.006(4)
C26 0.097(5) 0.065(4) 0.109(6) 0.033(4) -0.048(5) -0.008(4)
C27 0.080(4) 0.061(4) 0.076(4) 0.020(3) -0.035(3) -0.003(3)
C28 0.055(3) 0.050(3) 0.055(4) 0.005(3) -0.016(3) 0.005(2)
C29 0.084(4) 0.063(4) 0.062(4) -0.002(3) -0.031(3) -0.001(3)
Cl1 0.0693(9) 0.0444(7) 0.0608(8) -0.0023(6) -0.0225(7) 0.0049(6)
O2 0.074(3) 0.064(2) 0.093(3) 0.018(2) -0.032(2) 0.005(2)
O4 0.073(3) 0.071(3) 0.100(3) -0.009(2) -0.027(2) -0.010(2)
O3 0.095(3) 0.080(3) 0.058(3) -0.001(2) -0.023(2) 0.003(2)
O5 0.124(4) 0.053(2) 0.078(3) -0.016(2) -0.021(3) 0.006(2)
Cl2 0.1034(13) 0.0885(12) 0.0719(11) -0.0148(9) -0.0232(10) -0.0067(10)
O6 0.158(6) 0.213(8) 0.109(5) 0.008(5) -0.076(5) -0.053(6)
O7 0.156(6) 0.284(10) 0.080(4) -0.075(5) -0.036(4) 0.068(6)
O8 0.103(5) 0.238(10) 0.183(8) 0.014(7) 0.013(5) -0.050(6)
O9 0.386(18) 0.088(5) 0.358(17) -0.057(7) -0.145(14) 0.062(8)
Cl3 0.180(2) 0.0800(13) 0.0812(13) -0.0117(11) -0.0503(15) 0.0146(15)
O10 0.250(9) 0.132(6) 0.130(6) -0.023(4) -0.095(6) -0.027(6)
O11 0.123(4) 0.092(4) 0.109(4) 0.011(3) -0.044(3) 0.007(3)
O12 0.189(16) 0.061(7) 0.128(13) 0.004(7) -0.074(12) -0.044(9)
O13 0.081(8) 0.144(12) 0.193(15) 0.072(11) -0.028(9) -0.006(8)
O12A 0.219(18) 0.087(10) 0.101(10) -0.013(7) -0.015(11) -0.025(11)
O13A 0.122(12) 0.170(16) 0.158(14) -0.068(14) -0.030(11) 0.072(12)
N8 0.52(3) 0.159(11) 0.128(10) 0.014(8) -0.152(14) -0.041(14)
C30 0.35(2) 0.096(7) 0.090(8) 0.025(6) -0.067(11) -0.049(10)
C31 0.153(9) 0.140(9) 0.121(9) -0.005(7) -0.004(7) 0.016(7)
O1 0.097(4) 0.073(3) 0.072(3) 0.001(3) -0.030(3) -0.004(3)
N5 0.076(4) 0.063(3) 0.056(3) -0.001(3) -0.031(3) -0.006(3)
N6 0.066(4) 0.069(4) 0.055(3) -0.001(3) -0.016(3) -0.006(3)
C14 0.110(7) 0.056(5) 0.053(4) 0.005(4) -0.032(4) -0.015(5)
C15 0.078(5) 0.074(5) 0.059(4) -0.004(4) -0.016(4) 0.002(4)
C141 0.186(11) 0.087(6) 0.077(6) 0.024(5) -0.044(7) -0.049(7)
C142 0.087(5) 0.140(7) 0.082(5) -0.003(5) -0.013(4) 0.018(5)
C151 0.123(7) 0.113(7) 0.109(6) 0.007(5) -0.047(5) 0.035(5)
C152 0.092(6) 0.123(8) 0.052(4) -0.018(5) -0.018(4) -0.003(6)
C144 0.123(7) 0.113(7) 0.109(6) 0.007(5) -0.047(5) 0.035(5)
C153 0.087(5) 0.140(7) 0.082(5) -0.003(5) -0.013(4) 0.018(5)

loop_
_atom_type_symbol
_atom_type_description
_atom_type_scat_dispersion_real
_atom_type_scat_dispersion_imag
_atom_type_scat_source
C C 0.0033 0.0016 'International Tables Vol C Tables 4.2.6.8 and 6.1.1.4'
H H 0.0000 0.0000 'International Tables Vol C Tables 4.2.6.8 and 6.1.1.4'
N N 0.0061 0.0033 'International Tables Vol C Tables 4.2.6.8 and 6.1.1.4'
O O 0.0106 0.0060 'International Tables Vol C Tables 4.2.6.8 and 6.1.1.4'
Cl Cl 0.1484 0.1585 'International Tables Vol C Tables 4.2.6.8 and 6.1.1.4'
Cu Cu 0.3201 1.2651 'International Tables Vol C Tables 4.2.6.8 and 6.1.1.4'

loop_
_geom_angle_atom_site_label_1
_geom_angle_atom_site_label_2
_geom_angle_atom_site_label_3
_geom_angle
_geom_angle_site_symmetry_1
_geom_angle_site_symmetry_3
_geom_angle_publ_flag
N7 Cu1 N4 97.13(19) . . ?
N7 Cu1 N3 96.47(18) . . ?
N4 Cu1 N3 164.82(19) . . ?
N7 Cu1 N1 176.56(18) . . ?
N4 Cu1 N1 83.57(17) . . ?
N3 Cu1 N1 82.46(17) . . ?
N7 Cu1 N2 102.58(17) . . ?
N4 Cu1 N2 82.78(16) . . ?
N3 Cu1 N2 100.80(16) . . ?
N1 Cu1 N2 80.85(16) . . ?
N7 Cu1 O2 89.55(17) . . ?
N4 Cu1 O2 89.17(16) . . ?
N3 Cu1 O2 84.21(15) . . ?
N1 Cu1 O2 87.09(16) . . ?
N2 Cu1 O2 166.15(15) . . ?
C16 N1 C1 110.1(4) . . ?
C16 N1 C22 112.5(4) . . ?
C1 N1 C22 111.3(4) . . ?
C16 N1 Cu1 106.4(3) . . ?
C1 N1 Cu1 110.1(3) . . ?
C22 N1 Cu1 106.3(3) . . ?
C2 N2 C6 119.0(5) . . ?
C2 N2 Cu1 99.5(3) . . ?
C6 N2 Cu1 126.6(3) . . ?
C17 N3 C21 118.8(5) . . ?
C17 N3 Cu1 113.8(3) . . ?
C21 N3 Cu1 127.3(4) . . ?
C23 N4 C27 120.0(5) . . ?
C23 N4 Cu1 113.5(4) . . ?
C27 N4 Cu1 126.4(4) . . ?
C28 N7 Cu1 177.5(5) . . ?
N1 C1 C2 112.6(4) . . ?
N1 C1 H1A 109.1 . . ?
C2 C1 H1A 109.1 . . ?
N1 C1 H1B 109.1 . . ?
C2 C1 H1B 109.1 . . ?
H1A C1 H1B 107.8 . . ?
N2 C2 C3 122.6(6) . . ?
N2 C2 C1 114.9(5) . . ?
C3 C2 C1 122.4(6) . . ?
C4 C3 C2 118.0(6) . . ?
C4 C3 H3 121.0 . . ?
C2 C3 H3 121.0 . . ?
C5 C4 C3 120.2(6) . . ?
C5 C4 H4 119.9 . . ?
C3 C4 H4 119.9 . . ?
C4 C5 C6 119.6(6) . . ?
C4 C5 H5 120.2 . . ?
C6 C5 H5 120.2 . . ?
N2 C6 C5 120.5(6) . . ?
N2 C6 C7 117.0(5) . . ?
C5 C6 C7 122.4(5) . . ?
C12 C7 C8 117.6(5) . . ?
C12 C7 C6 122.0(5) . . ?
C8 C7 C6 120.4(5) . . ?
C9 C8 C7 121.1(5) . . ?
C9 C8 H8 119.4 . . ?
C7 C8 H8 119.4 . . ?
C8 C9 C10 120.7(5) . . ?
C8 C9 H9 119.7 . . ?
C10 C9 H9 119.7 . . ?
C9 C10 C11 119.5(6) . . ?
C9 C10 H10 120.3 . . ?
C11 C10 H10 120.3 . . ?
C12 C11 C10 120.2(5) . . ?
C12 C11 C13 121.1(5) . . ?
C10 C11 C13 118.7(5) . . ?
C11 C12 C7 120.9(5) . . ?
C11 C12 H12 119.5 . . ?
C7 C12 H12 119.5 . . ?
N6A C13 N5A 121(3) . . ?
N5 C13 N6 107.3(5) . . ?
N6A C13 C11 119(2) . . ?
N5A C13 C11 119.2(14) . . ?
N5 C13 C11 128.3(5) . . ?
N6 C13 C11 124.4(5) . . ?
N1 C16 C17 108.8(4) . . ?
N1 C16 H16A 109.9 . . ?
C17 C16 H16A 109.9 . . ?
N1 C16 H16B 109.9 . . ?
C17 C16 H16B 109.9 . . ?
H16A C16 H16B 108.3 . . ?
N3 C17 C18 121.8(5) . . ?
N3 C17 C16 114.8(4) . . ?
C18 C17 C16 123.3(5) . . ?
C17 C18 C19 117.7(6) . . ?
C17 C18 H18 121.2 . . ?
C19 C18 H18 121.2 . . ?
C20 C19 C18 120.7(5) . . ?
C20 C19 H19 119.6 . . ?
C18 C19 H19 119.6 . . ?
C19 C20 C21 118.8(6) . . ?
C19 C20 H20 120.6 . . ?
C21 C20 H20 120.6 . . ?
N3 C21 C20 122.3(6) . . ?
N3 C21 H21 118.9 . . ?
C20 C21 H21 118.9 . . ?
N1 C22 C23 110.0(4) . . ?
N1 C22 H22A 109.7 . . ?
C23 C22 H22A 109.7 . . ?
N1 C22 H22B 109.7 . . ?
C23 C22 H22B 109.7 . . ?
H22A C22 H22B 108.2 . . ?
N4 C23 C24 121.8(6) . . ?
N4 C23 C22 116.2(4) . . ?
C24 C23 C22 121.9(6) . . ?
C25 C24 C23 118.4(7) . . ?
C25 C24 H24 120.8 . . ?
C23 C24 H24 120.8 . . ?
C26 C25 C24 120.1(6) . . ?
C26 C25 H25 120.0 . . ?
C24 C25 H25 120.0 . . ?
C25 C26 C27 119.9(7) . . ?
C25 C26 H26 120.0 . . ?
C27 C26 H26 120.0 . . ?
N4 C27 C26 119.8(7) . . ?
N4 C27 H27 120.1 . . ?
C26 C27 H27 120.1 . . ?
N7 C28 C29 178.3(6) . . ?
C28 C29 H29A 109.5 . . ?
C28 C29 H29B 109.5 . . ?
H29A C29 H29B 109.5 . . ?
C28 C29 H29C 109.5 . . ?
H29A C29 H29C 109.5 . . ?
H29B C29 H29C 109.5 . . ?
O4 Cl1 O3 110.1(3) . . ?
O4 Cl1 O5 111.3(3) . . ?
O3 Cl1 O5 109.1(3) . . ?
O4 Cl1 O2 109.0(3) . . ?
O3 Cl1 O2 109.1(3) . . ?
O5 Cl1 O2 108.2(3) . . ?
Cl1 O2 Cu1 128.9(2) . . ?
O7 Cl2 O9 105.7(7) . . ?
O7 Cl2 O8 111.4(6) . . ?
O9 Cl2 O8 110.8(8) . . ?
O7 Cl2 O6 106.3(5) . . ?
O9 Cl2 O6 113.3(7) . . ?
O8 Cl2 O6 109.3(5) . . ?
O13A Cl3 O10 129.7(9) . . ?
O12 Cl3 O10 109.0(7) . . ?
O13A Cl3 O11 108.0(9) . . ?
O12 Cl3 O11 128.1(7) . . ?
O10 Cl3 O11 113.7(4) . . ?
O13A Cl3 O12A 101.8(11) . . ?
O10 Cl3 O12A 99.7(7) . . ?
O11 Cl3 O12A 97.0(8) . . ?
O12 Cl3 O13 103.2(11) . . ?
O10 Cl3 O13 90.7(8) . . ?
O11 Cl3 O13 104.3(5) . . ?
N8 C30 C31 177.1(18) . . ?
C30 C31 H31A 109.5 . . ?
C30 C31 H31B 109.5 . . ?
H31A C31 H31B 109.5 . . ?
C30 C31 H31C 109.5 . . ?
H31A C31 H31C 109.5 . . ?
H31B C31 H31C 109.5 . . ?
C13 N5 O1 116.9(5) . . ?
C13 N5 C14 113.6(6) . . ?
O1 N5 C14 115.9(6) . . ?
C13 N6 C15 112.3(6) . . ?
C13 N6 H6N 124(3) . . ?
C15 N6 H6N 123(3) . . ?
C141 C14 N5 111.2(7) . . ?
C141 C14 C142 111.1(9) . . ?
N5 C14 C142 108.0(6) . . ?
C141 C14 C15 116.3(8) . . ?
N5 C14 C15 97.5(6) . . ?
C142 C14 C15 111.6(8) . . ?
N6 C15 C152 110.8(7) . . ?
N6 C15 C151 105.4(6) . . ?
C152 C15 C151 109.8(7) . . ?
N6 C15 C14 100.5(6) . . ?
C152 C15 C14 115.6(7) . . ?
C151 C15 C14 114.0(7) . . ?
C14 C141 H14A 109.5 . . ?
C14 C141 H14B 109.5 . . ?
H14A C141 H14B 109.5 . . ?
C14 C141 H14C 109.5 . . ?
H14A C141 H14C 109.5 . . ?
H14B C141 H14C 109.5 . . ?
C14 C142 H14D 109.5 . . ?
C14 C142 H14E 109.5 . . ?
H14D C142 H14E 109.5 . . ?
C14 C142 H14F 109.5 . . ?
H14D C142 H14F 109.5 . . ?
H14E C142 H14F 109.5 . . ?
C15 C151 H15A 109.5 . . ?
C15 C151 H15B 109.5 . . ?
H15A C151 H15B 109.5 . . ?
C15 C151 H15C 109.5 . . ?
H15A C151 H15C 109.5 . . ?
H15B C151 H15C 109.5 . . ?
C15 C152 H15D 109.5 . . ?
C15 C152 H15E 109.5 . . ?
H15D C152 H15E 109.5 . . ?
C15 C152 H15F 109.5 . . ?
H15D C152 H15F 109.5 . . ?
H15E C152 H15F 109.5 . . ?
C13 N5A O1A 131(3) . . ?
C13 N5A C14A 106(2) . . ?
O1A N5A C14A 118(3) . . ?
C13 N6A C15A 105(3) . . ?
C15A C14A C143 125(4) . . ?
C15A C14A C144 119(3) . . ?
C143 C14A C144 99(3) . . ?
C15A C14A N5A 95(3) . . ?
C143 C14A N5A 102(3) . . ?
C144 C14A N5A 116(3) . . ?
C14A C15A C153 146(4) . . ?
C14A C15A N6A 103(3) . . ?
C153 C15A N6A 99(3) . . ?
C14A C15A C154 120(4) . . ?
C153 C15A C154 83(3) . . ?
N6A C15A C154 97(4) . . ?

loop_
_geom_bond_atom_site_label_1
_geom_bond_atom_site_label_2
_geom_bond_distance
_geom_bond_site_symmetry_2
_geom_bond_publ_flag
Cu1 N7 1.973(5) . ?
Cu1 N4 1.993(4) . ?
Cu1 N3 1.995(4) . ?
Cu1 N1 2.021(4) . ?
Cu1 N2 2.460(4) . ?
Cu1 O2 2.559(4) . ?
N1 C16 1.481(7) . ?
N1 C1 1.489(7) . ?
N1 C22 1.491(6) . ?
N2 C2 1.347(7) . ?
N2 C6 1.357(7) . ?
N3 C17 1.342(7) . ?
N3 C21 1.345(7) . ?
N4 C23 1.327(7) . ?
N4 C27 1.348(7) . ?
N7 C28 1.123(7) . ?
C1 C2 1.506(8) . ?
C1 H1A 0.9800 . ?
C1 H1B 0.9800 . ?
C2 C3 1.381(8) . ?
C3 C4 1.374(9) . ?
C3 H3 0.9400 . ?
C4 C5 1.373(9) . ?
C4 H4 0.9400 . ?
C5 C6 1.387(8) . ?
C5 H5 0.9400 . ?
C6 C7 1.470(8) . ?
C7 C12 1.398(8) . ?
C7 C8 1.406(7) . ?
C8 C9 1.372(8) . ?
C8 H8 0.9400 . ?
C9 C10 1.375(8) . ?
C9 H9 0.9400 . ?
C10 C11 1.392(8) . ?
C10 H10 0.9400 . ?
C11 C12 1.383(8) . ?
C11 C13 1.465(8) . ?
C12 H12 0.9400 . ?
C13 N6A 1.03(4) . ?
C13 N5A 1.31(3) . ?
C13 N5 1.322(8) . ?
C13 N6 1.341(8) . ?
C16 C17 1.499(7) . ?
C16 H16A 0.9800 . ?
C16 H16B 0.9800 . ?
C17 C18 1.383(7) . ?
C18 C19 1.385(9) . ?
C18 H18 0.9400 . ?
C19 C20 1.353(9) . ?
C19 H19 0.9400 . ?
C20 C21 1.363(8) . ?
C20 H20 0.9400 . ?
C21 H21 0.9400 . ?
C22 C23 1.498(8) . ?
C22 H22A 0.9800 . ?
C22 H22B 0.9800 . ?
C23 C24 1.392(8) . ?
C24 C25 1.365(10) . ?
C24 H24 0.9400 . ?
C25 C26 1.357(11) . ?
C25 H25 0.9400 . ?
C26 C27 1.395(9) . ?
C26 H26 0.9400 . ?
C27 H27 0.9400 . ?
C28 C29 1.447(8) . ?
C29 H29A 0.9700 . ?
C29 H29B 0.9700 . ?
C29 H29C 0.9700 . ?
Cl1 O4 1.415(4) . ?
Cl1 O3 1.426(4) . ?
Cl1 O5 1.433(4) . ?
Cl1 O2 1.451(4) . ?
Cl2 O7 1.348(6) . ?
Cl2 O9 1.354(9) . ?
Cl2 O8 1.359(7) . ?
Cl2 O6 1.438(6) . ?
Cl3 O13A 1.295(13) . ?
Cl3 O12 1.334(11) . ?
Cl3 O10 1.381(7) . ?
Cl3 O11 1.396(5) . ?
Cl3 O12A 1.614(18) . ?
Cl3 O13 1.616(13) . ?
N8 C30 1.12(2) . ?
C30 C31 1.476(19) . ?
C31 H31A 0.9700 . ?
C31 H31B 0.9700 . ?
C31 H31C 0.9700 . ?
O1 N5 1.400(7) . ?
N5 C14 1.494(9) . ?
N6 C15 1.484(9) . ?
N6 H6N 0.92(2) . ?
C14 C141 1.483(12) . ?
C14 C142 1.504(12) . ?
C14 C15 1.569(12) . ?
C15 C152 1.513(11) . ?
C15 C151 1.530(11) . ?
C141 H14A 0.9700 . ?
C141 H14B 0.9700 . ?
C141 H14C 0.9700 . ?
C142 H14D 0.9700 . ?
C142 H14E 0.9700 . ?
C142 H14F 0.9700 . ?
C151 H15A 0.9700 . ?
C151 H15B 0.9700 . ?
C151 H15C 0.9700 . ?
C152 H15D 0.9700 . ?
C152 H15E 0.9700 . ?
C152 H15F 0.9700 . ?
O1A N5A 1.36(4) . ?
N5A C14A 1.52(5) . ?
N6A C15A 1.60(6) . ?
C14A C15A 1.42(6) . ?
C14A C143 1.42(6) . ?
C14A C144 1.43(4) . ?
C15A C153 1.51(4) . ?
C15A C154 1.67(9) . ?

loop_
_geom_torsion_atom_site_label_1
_geom_torsion_atom_site_label_2
_geom_torsion_atom_site_label_3
_geom_torsion_atom_site_label_4
_geom_torsion
_geom_torsion_site_symmetry_1
_geom_torsion_site_symmetry_2
_geom_torsion_site_symmetry_3
_geom_torsion_site_symmetry_4
_geom_torsion_publ_flag
C16 N1 C1 C2 153.9(4) . . . . ?
C22 N1 C1 C2 -80.6(6) . . . . ?
Cu1 N1 C1 C2 37.0(5) . . . . ?
C6 N2 C2 C3 -0.9(8) . . . . ?
Cu1 N2 C2 C3 -142.6(5) . . . . ?
C6 N2 C2 C1 -178.4(4) . . . . ?
Cu1 N2 C2 C1 40.0(5) . . . . ?
N1 C1 C2 N2 -57.0(6) . . . . ?
N1 C1 C2 C3 125.6(6) . . . . ?
N2 C2 C3 C4 2.4(9) . . . . ?
C1 C2 C3 C4 179.7(5) . . . . ?
C2 C3 C4 C5 -2.8(10) . . . . ?
C3 C4 C5 C6 1.8(10) . . . . ?
C2 N2 C6 C5 -0.2(7) . . . . ?
Cu1 N2 C6 C5 130.1(5) . . . . ?
C2 N2 C6 C7 177.7(4) . . . . ?
Cu1 N2 C6 C7 -52.0(6) . . . . ?
C4 C5 C6 N2 -0.2(9) . . . . ?
C4 C5 C6 C7 -178.0(5) . . . . ?
N2 C6 C7 C12 151.0(5) . . . . ?
C5 C6 C7 C12 -31.1(8) . . . . ?
N2 C6 C7 C8 -29.4(7) . . . . ?
C5 C6 C7 C8 148.5(5) . . . . ?
C12 C7 C8 C9 0.3(7) . . . . ?
C6 C7 C8 C9 -179.3(5) . . . . ?
C7 C8 C9 C10 -0.5(8) . . . . ?
C8 C9 C10 C11 0.7(8) . . . . ?
C9 C10 C11 C12 -0.8(8) . . . . ?
C9 C10 C11 C13 179.7(5) . . . . ?
C10 C11 C12 C7 0.7(8) . . . . ?
C13 C11 C12 C7 -179.8(5) . . . . ?
C8 C7 C12 C11 -0.4(7) . . . . ?
C6 C7 C12 C11 179.2(5) . . . . ?
C12 C11 C13 N6A 147(3) . . . . ?
C10 C11 C13 N6A -33(3) . . . . ?
C12 C11 C13 N5A -23.5(18) . . . . ?
C10 C11 C13 N5A 156.0(17) . . . . ?
C12 C11 C13 N5 38.5(9) . . . . ?
C10 C11 C13 N5 -142.0(6) . . . . ?
C12 C11 C13 N6 -143.1(6) . . . . ?
C10 C11 C13 N6 36.4(8) . . . . ?
C1 N1 C16 C17 -79.9(5) . . . . ?
C22 N1 C16 C17 155.4(4) . . . . ?
Cu1 N1 C16 C17 39.4(5) . . . . ?
C21 N3 C17 C18 1.0(8) . . . . ?
Cu1 N3 C17 C18 -176.1(4) . . . . ?
C21 N3 C17 C16 -174.6(5) . . . . ?
Cu1 N3 C17 C16 8.2(6) . . . . ?
N1 C16 C17 N3 -32.5(6) . . . . ?
N1 C16 C17 C18 152.0(5) . . . . ?
N3 C17 C18 C19 -1.1(9) . . . . ?
C16 C17 C18 C19 174.2(5) . . . . ?
C17 C18 C19 C20 -0.7(9) . . . . ?
C18 C19 C20 C21 2.4(10) . . . . ?
C17 N3 C21 C20 0.9(8) . . . . ?
Cu1 N3 C21 C20 177.6(4) . . . . ?
C19 C20 C21 N3 -2.6(9) . . . . ?
C16 N1 C22 C23 -150.4(4) . . . . ?
C1 N1 C22 C23 85.5(5) . . . . ?
Cu1 N1 C22 C23 -34.4(5) . . . . ?
C27 N4 C23 C24 -0.2(8) . . . . ?
Cu1 N4 C23 C24 176.1(4) . . . . ?
C27 N4 C23 C22 177.8(5) . . . . ?
Cu1 N4 C23 C22 -6.0(6) . . . . ?
N1 C22 C23 N4 27.9(7) . . . . ?
N1 C22 C23 C24 -154.2(5) . . . . ?
N4 C23 C24 C25 0.1(9) . . . . ?
C22 C23 C24 C25 -177.8(6) . . . . ?
C23 C24 C25 C26 -0.3(11) . . . . ?
C24 C25 C26 C27 0.6(11) . . . . ?
C23 N4 C27 C26 0.4(9) . . . . ?
Cu1 N4 C27 C26 -175.2(5) . . . . ?
C25 C26 C27 N4 -0.7(10) . . . . ?
O4 Cl1 O2 Cu1 147.2(3) . . . . ?
O3 Cl1 O2 Cu1 27.0(4) . . . . ?
O5 Cl1 O2 Cu1 -91.6(4) . . . . ?
N6 C13 N5 O1 -154.4(5) . . . . ?
C11 C13 N5 O1 24.3(9) . . . . ?
N6 C13 N5 C14 -15.2(8) . . . . ?
C11 C13 N5 C14 163.4(6) . . . . ?
N5 C13 N6 C15 -5.8(8) . . . . ?
C11 C13 N6 C15 175.5(6) . . . . ?
C13 N5 C14 C141 149.6(8) . . . . ?
O1 N5 C14 C141 -70.8(9) . . . . ?
C13 N5 C14 C142 -88.2(8) . . . . ?
O1 N5 C14 C142 51.4(9) . . . . ?
C13 N5 C14 C15 27.5(8) . . . . ?
O1 N5 C14 C15 167.1(6) . . . . ?
C13 N6 C15 C152 144.9(7) . . . . ?
C13 N6 C15 C151 -96.5(7) . . . . ?
C13 N6 C15 C14 22.2(8) . . . . ?
C141 C14 C15 N6 -145.0(8) . . . . ?
N5 C14 C15 N6 -26.8(7) . . . . ?
C142 C14 C15 N6 86.0(7) . . . . ?
C141 C14 C15 C152 95.7(10) . . . . ?
N5 C14 C15 C152 -146.1(7) . . . . ?
C142 C14 C15 C152 -33.3(9) . . . . ?
C141 C14 C15 C151 -32.9(10) . . . . ?
N5 C14 C15 C151 85.3(7) . . . . ?
C142 C14 C15 C151 -161.9(7) . . . . ?
N6A C13 N5A O1A 173(4) . . . . ?
C11 C13 N5A O1A -16(4) . . . . ?
N6A C13 N5A C14A 19(4) . . . . ?
C11 C13 N5A C14A -170.1(18) . . . . ?
N5A C13 N6A C15A 1(4) . . . . ?
C11 C13 N6A C15A -169.7(19) . . . . ?
C13 N5A C14A C15A -29(3) . . . . ?
O1A N5A C14A C15A 173(3) . . . . ?
C13 N5A C14A C143 -157(3) . . . . ?
O1A N5A C14A C143 45(4) . . . . ?
C13 N5A C14A C144 96(3) . . . . ?
O1A N5A C14A C144 -61(4) . . . . ?
C143 C14A C15A C153 8(9) . . . . ?
C144 C14A C15A C153 136(5) . . . . ?
N5A C14A C15A C153 -101(6) . . . . ?
C143 C14A C15A N6A 136(4) . . . . ?
C144 C14A C15A N6A -95(4) . . . . ?
N5A C14A C15A N6A 28(4) . . . . ?
C143 C14A C15A C154 -118(6) . . . . ?
C144 C14A C15A C154 10(6) . . . . ?
N5A C14A C15A C154 133(4) . . . . ?
C13 N6A C15A C14A -22(4) . . . . ?
C13 N6A C15A C153 132(3) . . . . ?
C13 N6A C15A C154 -145(4) . . . . ?
